data_4300282
loop_
_publ_author_name
'Luzyanin, Konstantin V.'
'Kukushkin, Vadim Yu.'
'Ryabov, Alexander D.'
'Haukka, Matti'
'Pombeiro, Armando J. L.'

_publ_section_title
;
 Kinetic and Mechanistic Study of the Pt(II) versus Pt(IV) Effect in
 the Platinum-Mediated Nitrile--Hydroxylamine Coupling
;
_journal_coden_ASTM INOCAJ
_journal_issue 8
_journal_name_full 'Inorganic Chemistry'
_journal_page_first 2944
_journal_page_last 2953
_journal_paper_doi 10.1021/ic048388c
_journal_volume 44
_journal_year 2005
_chemical_formula_sum 'C34 H36 Cl6 N4 O2 Pt'
_chemical_formula_weight 940.46
_chemical_name_common PtCl2(NHC(Et)ON(CH2C6H4Cl)2)2
_space_group_IT_number 4
_symmetry_cell_setting monoclinic
_symmetry_space_group_name_Hall 'P 2yb'
_symmetry_space_group_name_H-M 'P 1 21 1'
_cell_angle_alpha 90.00
_cell_angle_beta 101.7230(10)
_cell_angle_gamma 90.00
_cell_formula_units_Z 2
_cell_length_a 13.1961(4)
_cell_length_b 10.3787(2)
_cell_length_c 13.3755(4)
_cell_measurement_temperature 100(2)
_cell_volume 1793.68(8)
_diffrn_ambient_temperature 100(2)
_exptl_crystal_density_diffrn 1.741
_cod_duplicate_entry 4300809
_cod_depositor_comments
;
The following automatic conversions were performed:
'_symmetry_cell_setting' value 'Monoclinic' changed to 'monoclinic'
according to '/home/saulius/struct/CIF-dictionaries/cif_core.dic'
dictionary named 'cif_core.dic' version 2.4.1 from 2010-06-29.

Automatic conversion script
Id: cif_fix_enum 1527 2010-12-29 10:47:43Z saulius 
;
_cod_original_sg_symbol_H-M 'P 21'
_cod_database_code 4300282

loop_
_symmetry_equiv_pos_as_xyz
'x, y, z'
'-x, y+1/2, -z'

loop_
_atom_site_label
_atom_site_type_symbol
_atom_site_fract_x
_atom_site_fract_y
_atom_site_fract_z
_atom_site_U_iso_or_equiv
_atom_site_adp_type
_atom_site_occupancy
_atom_site_symmetry_multiplicity
_atom_site_calc_flag
_atom_site_refinement_flags
_atom_site_disorder_assembly
_atom_site_disorder_group
C1 C 0.1200(2) 0.4756(3) 0.1084(2) 0.0184(6) Uani 1 1 d . . .
C2 C 0.1470(2) 0.5816(3) 0.1843(2) 0.0213(6) Uani 1 1 d . . .
H2A H 0.1507 0.5472 0.2540 0.026 Uiso 1 1 calc R . .
H2B H 0.0924 0.6485 0.1715 0.026 Uiso 1 1 calc R . .
C3 C 0.2516(3) 0.6420(3) 0.1770(3) 0.0252(7) Uani 1 1 d . . .
H3A H 0.3062 0.5767 0.1930 0.038 Uiso 1 1 calc R . .
H3B H 0.2670 0.7134 0.2257 0.038 Uiso 1 1 calc R . .
H3C H 0.2484 0.6744 0.1076 0.038 Uiso 1 1 calc R . .
C4 C -0.0695(2) 0.4496(3) -0.1060(2) 0.0199(6) Uani 1 1 d . . .
H4A H -0.0909 0.3961 -0.1679 0.024 Uiso 1 1 calc R . .
H4B H -0.0733 0.5409 -0.1277 0.024 Uiso 1 1 calc R . .
C5 C -0.1448(2) 0.4281(3) -0.0366(2) 0.0193(6) Uani 1 1 d . . .
C6 C -0.1278(2) 0.3349(3) 0.0405(2) 0.0204(6) Uani 1 1 d . . .
H6 H -0.0651 0.2869 0.0526 0.025 Uiso 1 1 calc R . .
C7 C -0.2011(2) 0.3114(3) 0.0995(2) 0.0208(7) Uani 1 1 d . . .
H7 H -0.1883 0.2491 0.1526 0.025 Uiso 1 1 calc R . .
C8 C -0.2927(2) 0.3797(3) 0.0798(2) 0.0195(6) Uani 1 1 d . . .
C9 C -0.3124(3) 0.4737(3) 0.0037(2) 0.0211(6) Uani 1 1 d . . .
H9 H -0.3759 0.5199 -0.0092 0.025 Uiso 1 1 calc R . .
C10 C -0.2367(2) 0.4979(3) -0.0527(2) 0.0192(6) Uani 1 1 d . . .
H10 H -0.2479 0.5636 -0.1032 0.023 Uiso 1 1 calc R . .
C11 C 0.1069(2) 0.4398(3) -0.1321(2) 0.0225(7) Uani 1 1 d . . .
H11A H 0.1798 0.4413 -0.0947 0.027 Uiso 1 1 calc R . .
H11B H 0.0912 0.5237 -0.1670 0.027 Uiso 1 1 calc R . .
C12 C 0.0917(3) 0.3329(4) -0.2092(3) 0.0207(8) Uani 1 1 d . . .
C13 C 0.0513(3) 0.3574(3) -0.3129(3) 0.0262(7) Uani 1 1 d . . .
H13 H 0.0310 0.4426 -0.3342 0.031 Uiso 1 1 calc R . .
C14 C 0.0405(3) 0.2598(4) -0.3844(2) 0.0291(9) Uani 1 1 d . . .
H14 H 0.0141 0.2775 -0.4546 0.035 Uiso 1 1 calc R . .
C15 C 0.0686(2) 0.1359(3) -0.3525(3) 0.0248(7) Uani 1 1 d . . .
C16 C 0.1070(3) 0.1079(3) -0.2518(3) 0.0264(7) Uani 1 1 d . . .
H16 H 0.1247 0.0219 -0.2309 0.032 Uiso 1 1 calc R . .
C17 C 0.1196(3) 0.2070(4) -0.1811(3) 0.0258(9) Uani 1 1 d . . .
H17 H 0.1480 0.1883 -0.1115 0.031 Uiso 1 1 calc R . .
C18 C 0.3204(2) 0.0858(3) 0.4113(2) 0.0185(6) Uani 1 1 d . . .
C19 C 0.3047(3) -0.0225(3) 0.3371(2) 0.0234(7) Uani 1 1 d . . .
H19A H 0.2462 -0.0027 0.2801 0.028 Uiso 1 1 calc R . .
H19B H 0.2878 -0.1021 0.3711 0.028 Uiso 1 1 calc R . .
C20 C 0.4034(3) -0.0428(3) 0.2959(3) 0.0283(7) Uani 1 1 d . . .
H20A H 0.4198 0.0363 0.2625 0.042 Uiso 1 1 calc R . .
H20B H 0.3929 -0.1136 0.2464 0.042 Uiso 1 1 calc R . .
H20C H 0.4607 -0.0641 0.3525 0.042 Uiso 1 1 calc R . .
C21 C 0.3316(2) 0.1426(3) 0.6491(3) 0.0211(6) Uani 1 1 d . . .
H21A H 0.3390 0.0565 0.6816 0.025 Uiso 1 1 calc R . .
H21B H 0.2592 0.1517 0.6112 0.025 Uiso 1 1 calc R . .
C22 C 0.3544(3) 0.2451(3) 0.7304(2) 0.0178(7) Uani 1 1 d . . .
C23 C 0.3962(3) 0.2114(3) 0.8306(3) 0.0249(7) Uani 1 1 d . . .
H23 H 0.4148 0.1242 0.8463 0.030 Uiso 1 1 calc R . .
C24 C 0.4117(2) 0.3021(3) 0.9086(2) 0.0238(9) Uani 1 1 d . . .
H24 H 0.4388 0.2776 0.9773 0.029 Uiso 1 1 calc R . .
C25 C 0.3865(2) 0.4297(3) 0.8836(2) 0.0194(6) Uani 1 1 d . . .
C26 C 0.3474(3) 0.4665(3) 0.7839(2) 0.0238(7) Uani 1 1 d . . .
H26 H 0.3318 0.5543 0.7677 0.029 Uiso 1 1 calc R . .
C27 C 0.3313(3) 0.3727(4) 0.7074(3) 0.0232(7) Uani 1 1 d . . .
H27 H 0.3040 0.3971 0.6388 0.028 Uiso 1 1 calc R . .
C28 C 0.5094(2) 0.1171(3) 0.6262(2) 0.0195(6) Uani 1 1 d . . .
H28A H 0.5095 0.0266 0.6496 0.023 Uiso 1 1 calc R . .
H28B H 0.5318 0.1720 0.6872 0.023 Uiso 1 1 calc R . .
C29 C 0.5858(2) 0.1308(3) 0.5573(2) 0.0191(6) Uani 1 1 d . . .
C30 C 0.5755(3) 0.2224(3) 0.4804(2) 0.0221(6) Uani 1 1 d . . .
H30 H 0.5153 0.2747 0.4661 0.026 Uiso 1 1 calc R . .
C31 C 0.6525(2) 0.2387(3) 0.4237(2) 0.0222(7) Uani 1 1 d . . .
H31 H 0.6445 0.3009 0.3706 0.027 Uiso 1 1 calc R . .
C32 C 0.7402(2) 0.1635(3) 0.4459(2) 0.0220(7) Uani 1 1 d . . .
C33 C 0.7530(3) 0.0696(3) 0.5216(2) 0.0233(7) Uani 1 1 d . . .
H33 H 0.8135 0.0177 0.5358 0.028 Uiso 1 1 calc R . .
C34 C 0.6748(3) 0.0542(3) 0.5753(2) 0.0220(6) Uani 1 1 d . . .
H34 H 0.6817 -0.0108 0.6263 0.026 Uiso 1 1 calc R . .
N1 N 0.1457(2) 0.3579(2) 0.1234(2) 0.0196(5) Uani 1 1 d . . .
N2 N 0.03763(19) 0.4191(2) -0.05976(19) 0.0177(5) Uani 1 1 d . . .
N3 N 0.29275(19) 0.2021(2) 0.3899(2) 0.0186(5) Uani 1 1 d . . .
N4 N 0.4032(2) 0.1531(2) 0.57646(19) 0.0188(5) Uani 1 1 d . . .
O1 O 0.06603(16) 0.5213(2) 0.01774(16) 0.0201(4) Uani 1 1 d . . .
O2 O 0.37280(16) 0.0473(2) 0.50371(16) 0.0202(4) Uani 1 1 d . . .
Cl1 Cl 0.06245(6) 0.24212(8) 0.30002(6) 0.0313(2) Uani 1 1 d . . .
Cl2 Cl 0.37709(6) 0.30834(7) 0.20980(6) 0.0280(2) Uani 1 1 d . . .
Cl3 Cl -0.38630(6) 0.34878(7) 0.15225(6) 0.02485(16) Uani 1 1 d . . .
Cl4 Cl 0.05914(7) 0.01289(8) -0.44303(7) 0.0353(2) Uani 1 1 d . . .
Cl5 Cl 0.39983(6) 0.54428(7) 0.98017(6) 0.02620(17) Uani 1 1 d . . .
Cl6 Cl 0.83790(6) 0.18630(9) 0.37670(6) 0.02760(17) Uani 1 1 d . . .
Pt1 Pt 0.219551(7) 0.277426(17) 0.255746(7) 0.01639(3) Uani 1 1 d . . .
H01 H 0.124(3) 0.313(3) 0.068(3) 0.024(10) Uiso 1 1 d . . .
H03 H 0.311(3) 0.253(4) 0.439(3) 0.025(10) Uiso 1 1 d . . .

loop_
_atom_site_aniso_label
_atom_site_aniso_U_11
_atom_site_aniso_U_22
_atom_site_aniso_U_33
_atom_site_aniso_U_23
_atom_site_aniso_U_13
_atom_site_aniso_U_12
C1 0.0141(14) 0.0227(16) 0.0174(15) 0.0021(12) 0.0009(11) -0.0022(11)
C2 0.0223(16) 0.0213(16) 0.0189(15) -0.0013(13) 0.0007(12) 0.0010(12)
C3 0.0274(17) 0.0221(16) 0.0226(16) -0.0016(13) -0.0034(13) -0.0046(13)
C4 0.0171(15) 0.0247(16) 0.0165(15) 0.0025(12) 0.0000(12) -0.0012(12)
C5 0.0212(16) 0.0191(15) 0.0168(15) -0.0009(12) 0.0018(12) -0.0035(12)
C6 0.0203(15) 0.0169(14) 0.0231(16) 0.0000(12) 0.0020(12) 0.0014(12)
C7 0.0257(15) 0.0159(17) 0.0189(14) 0.0008(11) 0.0000(12) -0.0014(10)
C8 0.0226(16) 0.0190(15) 0.0173(15) -0.0025(12) 0.0048(12) -0.0027(12)
C9 0.0208(16) 0.0214(16) 0.0203(15) -0.0040(12) 0.0022(12) 0.0006(12)
C10 0.0226(16) 0.0179(15) 0.0155(14) 0.0016(12) 0.0002(12) 0.0012(12)
C11 0.0199(16) 0.0285(18) 0.0186(15) -0.0021(14) 0.0031(12) -0.0037(12)
C12 0.0150(17) 0.0267(16) 0.0212(19) 0.0013(14) 0.0051(14) -0.0037(12)
C13 0.0356(19) 0.0149(16) 0.0250(18) 0.0042(14) -0.0015(14) -0.0028(13)
C14 0.0384(17) 0.022(2) 0.0218(14) 0.0000(16) -0.0064(12) -0.0024(15)
C15 0.0201(16) 0.0222(16) 0.0317(18) -0.0028(14) 0.0045(14) -0.0028(12)
C16 0.0267(18) 0.0246(16) 0.0305(18) 0.0111(14) 0.0117(14) 0.0074(13)
C17 0.0204(19) 0.036(2) 0.021(2) 0.0062(16) 0.0048(15) 0.0063(15)
C18 0.0167(15) 0.0237(17) 0.0148(14) 0.0003(13) 0.0025(11) -0.0033(12)
C19 0.0271(17) 0.0209(16) 0.0189(16) -0.0024(12) -0.0030(13) -0.0019(12)
C20 0.037(2) 0.0242(16) 0.0237(17) -0.0030(14) 0.0060(15) 0.0044(14)
C21 0.0213(16) 0.0235(16) 0.0192(16) -0.0014(14) 0.0056(13) -0.0024(12)
C22 0.0175(15) 0.020(2) 0.0167(14) -0.0012(12) 0.0046(11) -0.0011(11)
C23 0.0292(18) 0.0192(16) 0.0249(17) 0.0036(14) 0.0019(14) 0.0003(13)
C24 0.0289(15) 0.023(3) 0.0176(14) 0.0016(12) 0.0006(11) 0.0006(12)
C25 0.0166(15) 0.0204(16) 0.0218(15) -0.0014(13) 0.0052(12) -0.0008(11)
C26 0.0284(18) 0.0192(15) 0.0241(16) 0.0033(13) 0.0062(13) 0.0053(12)
C27 0.0269(19) 0.0267(19) 0.0153(16) 0.0055(14) 0.0026(14) 0.0033(14)
C28 0.0208(16) 0.0191(15) 0.0171(15) 0.0016(12) 0.0000(12) 0.0005(12)
C29 0.0195(15) 0.0201(15) 0.0157(14) -0.0019(12) -0.0017(12) -0.0003(12)
C30 0.0230(16) 0.0222(14) 0.0200(16) 0.0009(13) 0.0020(13) 0.0029(12)
C31 0.0269(17) 0.0215(17) 0.0184(15) 0.0019(11) 0.0053(12) -0.0014(11)
C32 0.0206(16) 0.0287(18) 0.0164(15) -0.0060(13) 0.0033(12) -0.0028(12)
C33 0.0234(17) 0.0250(16) 0.0204(16) -0.0060(13) 0.0018(13) 0.0029(13)
C34 0.0271(17) 0.0207(16) 0.0168(15) 0.0008(13) 0.0013(13) -0.0021(13)
N1 0.0205(13) 0.0191(13) 0.0182(13) -0.0020(11) 0.0014(10) 0.0001(10)
N2 0.0182(13) 0.0193(12) 0.0142(12) -0.0036(10) 0.0000(10) -0.0030(10)
N3 0.0190(13) 0.0186(14) 0.0171(13) -0.0021(11) 0.0007(10) -0.0002(10)
N4 0.0191(13) 0.0210(13) 0.0157(13) -0.0012(10) 0.0024(10) -0.0020(10)
O1 0.0238(11) 0.0169(10) 0.0169(10) -0.0003(8) -0.0021(8) -0.0020(8)
O2 0.0243(11) 0.0177(10) 0.0162(10) -0.0013(8) -0.0013(9) -0.0007(8)
Cl1 0.0201(4) 0.0461(7) 0.0294(4) 0.0083(3) 0.0092(3) 0.0006(3)
Cl2 0.0194(3) 0.0353(6) 0.0292(4) 0.0051(3) 0.0050(3) 0.0023(3)
Cl3 0.0258(4) 0.0258(4) 0.0248(4) -0.0007(3) 0.0096(3) -0.0011(3)
Cl4 0.0420(5) 0.0236(4) 0.0376(5) -0.0075(4) 0.0017(4) -0.0004(3)
Cl5 0.0307(4) 0.0233(4) 0.0238(4) -0.0050(3) 0.0035(3) 0.0026(3)
Cl6 0.0241(4) 0.0346(4) 0.0258(4) -0.0036(3) 0.0092(3) -0.0045(3)
Pt1 0.01736(5) 0.01658(5) 0.01434(5) -0.00058(5) 0.00112(3) 0.00079(5)

loop_
_geom_bond_atom_site_label_1
_geom_bond_atom_site_label_2
_geom_bond_distance
_geom_bond_site_symmetry_2
_geom_bond_publ_flag
C1 N1 1.272(4) . ?
C1 O1 1.361(4) . ?
C1 C2 1.490(4) . ?
C2 C3 1.537(4) . ?
C2 H2A 0.9900 . ?
C2 H2B 0.9900 . ?
C3 H3A 0.9800 . ?
C3 H3B 0.9800 . ?
C3 H3C 0.9800 . ?
C4 N2 1.458(4) . ?
C4 C5 1.509(4) . ?
C4 H4A 0.9900 . ?
C4 H4B 0.9900 . ?
C5 C10 1.390(4) . ?
C5 C6 1.398(4) . ?
C6 C7 1.389(4) . ?
C6 H6 0.9500 . ?
C7 C8 1.380(4) . ?
C7 H7 0.9500 . ?
C8 C9 1.395(4) . ?
C8 Cl3 1.747(3) . ?
C9 C10 1.393(4) . ?
C9 H9 0.9500 . ?
C10 H10 0.9500 . ?
C11 N2 1.476(4) . ?
C11 C12 1.501(5) . ?
C11 H11A 0.9900 . ?
C11 H11B 0.9900 . ?
C12 C17 1.389(5) . ?
C12 C13 1.404(5) . ?
C13 C14 1.381(5) . ?
C13 H13 0.9500 . ?
C14 C15 1.382(6) . ?
C14 H14 0.9500 . ?
C15 C16 1.370(5) . ?
C15 Cl4 1.747(4) . ?
C16 C17 1.384(5) . ?
C16 H16 0.9500 . ?
C17 H17 0.9500 . ?
C18 N3 1.277(4) . ?
C18 O2 1.349(4) . ?
C18 C19 1.485(4) . ?
C19 C20 1.528(5) . ?
C19 H19A 0.9900 . ?
C19 H19B 0.9900 . ?
C20 H20A 0.9800 . ?
C20 H20B 0.9800 . ?
C20 H20C 0.9800 . ?
C21 N4 1.491(4) . ?
C21 C22 1.507(4) . ?
C21 H21A 0.9900 . ?
C21 H21B 0.9900 . ?
C22 C27 1.380(5) . ?
C22 C23 1.387(4) . ?
C23 C24 1.390(4) . ?
C23 H23 0.9500 . ?
C24 C25 1.389(4) . ?
C24 H24 0.9500 . ?
C25 C26 1.381(4) . ?
C25 Cl5 1.739(3) . ?
C26 C27 1.397(5) . ?
C26 H26 0.9500 . ?
C27 H27 0.9500 . ?
C28 N4 1.472(4) . ?
C28 C29 1.506(4) . ?
C28 H28A 0.9900 . ?
C28 H28B 0.9900 . ?
C29 C30 1.387(4) . ?
C29 C34 1.397(5) . ?
C30 C31 1.396(5) . ?
C30 H30 0.9500 . ?
C31 C32 1.378(5) . ?
C31 H31 0.9500 . ?
C32 C33 1.391(5) . ?
C32 Cl6 1.749(3) . ?
C33 C34 1.382(5) . ?
C33 H33 0.9500 . ?
C34 H34 0.9500 . ?
N1 Pt1 2.020(3) . ?
N1 H01 0.88(4) . ?
N2 O1 1.477(3) . ?
N3 Pt1 2.015(3) . ?
N3 H03 0.84(4) . ?
N4 O2 1.468(3) . ?
Cl1 Pt1 2.2982(8) . ?
Cl2 Pt1 2.3068(8) . ?
